data_7208777
loop_
_publ_author_name
'Zhang, Deng'
'Lu, Yun'
'Chen, Lei'
'Cai, Hu'
'Zhu, Dunru'
'Xu, Yan'

_publ_section_title
;
 A series of new rare earth sulfates based on lanthanide contraction and
 dual organic-amine templating effects
;
_journal_issue 20
_journal_name_full CrystEngComm
_journal_page_first 6627
_journal_paper_doi 10.1039/c2ce25937k
_journal_volume 14
_journal_year 2012
_chemical_formula_moiety '[(CH3)2NH2]6[H3N(CH2)2NH3][Nd2(SO4)7]'
_chemical_formula_sum 'C14 H58 N8 Nd2 O28 S7'
_chemical_formula_weight 1299.58
_chemical_name_systematic
;
?
;
_space_group_IT_number 2
_symmetry_cell_setting triclinic
_symmetry_space_group_name_Hall '-P 1'
_symmetry_space_group_name_H-M 'P -1'
_atom_sites_solution_hydrogens geom
_atom_sites_solution_primary direct
_atom_sites_solution_secondary difmap
_audit_creation_method SHELXL-97
_cell_angle_alpha 82.790(9)
_cell_angle_beta 73.747(9)
_cell_angle_gamma 73.244(10)
_cell_formula_units_Z 2
_cell_length_a 10.635(9)
_cell_length_b 15.320(13)
_cell_length_c 15.753(13)
_cell_measurement_reflns_used 4482
_cell_measurement_temperature 296(2)
_cell_measurement_theta_max 25.689
_cell_measurement_theta_min 2.683
_cell_volume 2357(3)
_computing_cell_refinement 'SAINT (Bruker, 2005)'
_computing_data_collection 'APEX2 (Bruker, 2005)'
_computing_data_reduction SAINT
_computing_molecular_graphics SHELXTL
_computing_publication_material SHELXTL
_computing_structure_refinement 'SHELXL-97 (Sheldrick, 1997)'
_computing_structure_solution 'SHELXS-97 (Sheldrick, 1990)'
_diffrn_ambient_temperature 296(2)
_diffrn_measured_fraction_theta_full 0.987
_diffrn_measured_fraction_theta_max 0.987
_diffrn_measurement_device_type 'Bruker Apex2 CCD'
_diffrn_measurement_method '\w scans'
_diffrn_radiation_monochromator graphite
_diffrn_radiation_source 'fine-focus sealed tube'
_diffrn_radiation_type MoK\a
_diffrn_radiation_wavelength 0.71073
_diffrn_reflns_av_R_equivalents 0.0349
_diffrn_reflns_av_sigmaI/netI 0.0549
_diffrn_reflns_limit_h_max 12
_diffrn_reflns_limit_h_min -12
_diffrn_reflns_limit_k_max 18
_diffrn_reflns_limit_k_min -16
_diffrn_reflns_limit_l_max 18
_diffrn_reflns_limit_l_min -18
_diffrn_reflns_number 16816
_diffrn_reflns_theta_full 25.00
_diffrn_reflns_theta_max 25.00
_diffrn_reflns_theta_min 1.35
_exptl_absorpt_coefficient_mu 2.579
_exptl_absorpt_correction_T_max 0.7825
_exptl_absorpt_correction_T_min 0.6983
_exptl_absorpt_correction_type multi-scan
_exptl_absorpt_process_details '(SADABS; Sheldrick, 2003)'
_exptl_crystal_colour Purple
_exptl_crystal_density_diffrn 1.831
_exptl_crystal_density_meas ?
_exptl_crystal_density_method 'not measured'
_exptl_crystal_description Block
_exptl_crystal_F_000 1308
_exptl_crystal_size_max 0.15
_exptl_crystal_size_mid 0.11
_exptl_crystal_size_min 0.10
_refine_diff_density_max 2.975
_refine_diff_density_min -0.984
_refine_diff_density_rms 0.182
_refine_ls_extinction_method none
_refine_ls_goodness_of_fit_ref 1.184
_refine_ls_hydrogen_treatment 'riding model'
_refine_ls_matrix_type full
_refine_ls_number_parameters 559
_refine_ls_number_reflns 8199
_refine_ls_number_restraints 114
_refine_ls_restrained_S_all 1.190
_refine_ls_R_factor_all 0.0774
_refine_ls_R_factor_gt 0.0529
_refine_ls_shift/su_max 0.000
_refine_ls_shift/su_mean 0.000
_refine_ls_structure_factor_coef Fsqd
_refine_ls_weighting_details 'calc w=1/[\s^2^(Fo^2^)+(0.0970P)^2^+0.0000P] where P=(Fo^2^+2Fc^2^)/3'
_refine_ls_weighting_scheme calc
_refine_ls_wR_factor_gt 0.1618
_refine_ls_wR_factor_ref 0.1796
_reflns_number_gt 5748
_reflns_number_total 8199
_reflns_threshold_expression >2sigma(I)
_cod_data_source_file c2ce25937k.txt
_cod_data_source_block zd-9
_cod_depositor_comments
;
The following automatic conversions were performed:

'_symmetry_cell_setting' value 'Triclinic' changed to 'triclinic'
according to /home/saulius/struct/CIF-dictionaries/cif_core.dic
dictionary named 'cif_core.dic' version 2.4.2 from 2011-04-26.

Automatic conversion script
Id: cif_fix_values 1891 2012-01-12 08:04:46Z andrius 

The following automatic conversions were performed:

'_exptl_crystal_density_meas' value 'not measured' was changed to '?'
- the value is perceived as not measured.

Automatic conversion script
Id: cif_fix_values 3008 2015-01-20 13:52:24Z robertas 

The following automatic conversions were performed:

'_exptl_absorpt_correction_type' value 'Multi-scans' was replaced
with the value 'multi-scan' as specified in the replacement file
'src/cod-tools/trunk/data/replacement-values/replacement_values.lst'.

Automatic conversion script
Id: cif_fix_values 5376 2017-05-30 11:51:03Z andrius 
;
_cod_original_sg_symbol_H-M P-1
_cod_database_code 7208777

loop_
_symmetry_equiv_pos_as_xyz
'x, y, z'
'-x, -y, -z'

loop_
_atom_site_label
_atom_site_type_symbol
_atom_site_fract_x
_atom_site_fract_y
_atom_site_fract_z
_atom_site_U_iso_or_equiv
_atom_site_adp_type
_atom_site_occupancy
_atom_site_symmetry_multiplicity
_atom_site_calc_flag
_atom_site_refinement_flags
_atom_site_disorder_assembly
_atom_site_disorder_group
Nd1 Nd 0.22521(4) 0.88980(3) 0.38829(3) 0.02256(16) Uani 1 1 d . . .
Nd2 Nd 0.27424(4) 0.61335(3) 0.11379(3) 0.02438(16) Uani 1 1 d . . .
S1 S -0.0918(2) 0.92401(14) 0.45373(14) 0.0256(5) Uani 1 1 d . . .
S2 S 0.5866(2) 0.53371(15) 0.08469(15) 0.0293(5) Uani 1 1 d . . .
S3 S 0.4133(2) 0.74093(15) 0.48656(15) 0.0319(5) Uani 1 1 d . . .
S4 S 0.1003(3) 0.49829(19) 0.24834(18) 0.0448(6) Uani 1 1 d . . .
S5 S 0.3356(2) 1.04010(16) 0.25818(17) 0.0373(6) Uani 1 1 d . . .
S6 S 0.2538(2) 0.75267(12) 0.24993(13) 0.0281(5) Uani 1 1 d . . .
S7 S 0.1420(3) 0.75671(18) -0.0153(2) 0.0512(7) Uani 1 1 d . . .
O1 O 0.6743(7) 0.4758(5) 0.0135(4) 0.0478(18) Uani 1 1 d . . .
O2 O -0.1866(6) 0.9983(4) 0.5065(5) 0.0430(17) Uani 1 1 d . . .
O3 O 0.2840(7) 0.7328(5) -0.0112(5) 0.0499(18) Uani 1 1 d . . .
O4 O 0.2650(6) 0.7709(5) 0.5100(5) 0.0474(18) Uani 1 1 d . . .
O5 O 0.0096(6) 0.8686(4) 0.5016(4) 0.0349(15) Uani 1 1 d . . .
O6 O 0.0801(6) 0.6957(5) 0.0536(4) 0.0458(18) Uani 1 1 d . . .
O7 O -0.0139(6) 0.9601(4) 0.3709(4) 0.0329(14) Uani 1 1 d . . .
O8 O 0.4508(7) 0.8059(5) 0.4111(5) 0.063(2) Uani 1 1 d . . .
O9 O 0.1964(6) 1.0256(4) 0.2787(5) 0.0456(17) Uani 1 1 d . . .
O10 O 0.4784(6) 0.4918(4) 0.1382(4) 0.0367(15) Uani 1 1 d . . .
O11 O -0.1681(6) 0.8680(4) 0.4337(4) 0.0404(16) Uani 1 1 d . . .
O12 O 0.5126(6) 0.6197(4) 0.0484(4) 0.0377(15) Uani 1 1 d . . .
O13 O 0.6665(6) 0.5489(4) 0.1406(4) 0.0408(16) Uani 1 1 d . . .
O14 O 0.4075(6) 0.9645(4) 0.3113(4) 0.0392(16) Uani 1 1 d . . .
O15 O 0.1675(6) 0.7609(4) 0.3391(4) 0.0403(16) Uani 1 1 d . . .
O16 O 0.4662(7) 0.7510(5) 0.5600(5) 0.0522(19) Uani 1 1 d . . .
O17 O 0.4624(10) 0.6475(5) 0.4612(6) 0.080(3) Uani 1 1 d . . .
O18 O 0.3468(6) 0.6624(4) 0.2353(4) 0.0412(16) Uani 1 1 d . . .
O19 O 0.1724(7) 0.7670(4) 0.1849(5) 0.0516(19) Uani 1 1 d . . .
O20 O 0.3246(7) 0.8243(4) 0.2383(4) 0.0504(19) Uani 1 1 d . . .
O21 O 0.3972(8) 1.0322(5) 0.1666(5) 0.066(2) Uani 1 1 d . . .
O22 O 0.3306(8) 1.1260(4) 0.2910(5) 0.059(2) Uani 1 1 d . . .
O23 O 0.0783(10) 0.8509(5) 0.0056(7) 0.087(3) Uani 1 1 d . . .
O24 O -0.0251(8) 0.4833(6) 0.2477(5) 0.072(2) Uani 1 1 d . . .
O25 O 0.1314(9) 0.7377(6) -0.1001(5) 0.072(2) Uani 1 1 d . . .
O26 O 0.1504(13) 0.4432(9) 0.3180(8) 0.134(4) Uani 1 1 d U . .
O27 O 0.2009(8) 0.4740(5) 0.1631(7) 0.089(3) Uani 1 1 d . . .
O28 O 0.0939(9) 0.5953(6) 0.2511(6) 0.093(3) Uani 1 1 d . . .
N1 N 0.2425(11) 0.9376(6) 0.0826(6) 0.068(3) Uani 1 1 d . . .
H1D H 0.2696 0.9325 0.1326 0.081 Uiso 1 1 calc R . .
H1E H 0.2050 0.8914 0.0851 0.081 Uiso 1 1 calc R . .
N2 N -0.0402(10) 0.6733(6) 0.4244(9) 0.088(4) Uani 1 1 d . . .
H2D H -0.0533 0.7341 0.4233 0.106 Uiso 1 1 calc R . .
H2E H 0.0107 0.6545 0.3706 0.106 Uiso 1 1 calc R . .
N3 N 0.5186(8) 0.5288(5) 0.3331(5) 0.048(2) Uani 1 1 d . . .
H3D H 0.5206 0.5495 0.2768 0.058 Uiso 1 1 calc R . .
H3E H 0.5013 0.5772 0.3656 0.058 Uiso 1 1 calc R . .
N4 N 0.0564(9) 0.8377(5) 0.6729(5) 0.049(2) Uani 1 1 d . . .
H4D H 0.0896 0.8361 0.6138 0.059 Uiso 1 1 calc R . .
H4E H -0.0154 0.8870 0.6844 0.059 Uiso 1 1 calc R . .
N5 N 0.5537(9) 0.6871(5) -0.1353(6) 0.055(2) Uani 1 1 d . . .
H5D H 0.4841 0.6890 -0.0867 0.067 Uiso 1 1 calc R . .
H5E H 0.5982 0.6280 -0.1440 0.067 Uiso 1 1 calc R . .
N6 N 0.4218(8) 1.1085(5) 0.4431(5) 0.045(2) Uani 1 1 d . . .
H6D H 0.4523 1.1319 0.3892 0.067 Uiso 1 1 calc R . .
H6E H 0.4122 1.1477 0.4832 0.067 Uiso 1 1 calc R . .
H6F H 0.3419 1.0984 0.4475 0.067 Uiso 1 1 calc R . .
N7 N 0.0715(8) 0.5707(6) -0.0983(5) 0.049(2) Uani 1 1 d . . .
H7D H 0.0472 0.6303 -0.1117 0.073 Uiso 1 1 calc R . .
H7E H 0.0660 0.5401 -0.1410 0.073 Uiso 1 1 calc R . .
H7F H 0.1565 0.5545 -0.0931 0.073 Uiso 1 1 calc R . .
C1 C 0.358(2) 0.9222(16) 0.0134(16) 0.180(10) Uani 1 1 d U . .
H1A H 0.4166 0.8628 0.0221 0.270 Uiso 1 1 calc R . .
H1B H 0.4053 0.9677 0.0113 0.270 Uiso 1 1 calc R . .
H1C H 0.3338 0.9254 -0.0413 0.270 Uiso 1 1 calc R . .
C2 C 0.138(2) 1.0187(13) 0.0859(13) 0.138(7) Uani 1 1 d U . .
H2A H 0.0649 1.0158 0.1374 0.208 Uiso 1 1 calc R . .
H2B H 0.1053 1.0262 0.0337 0.208 Uiso 1 1 calc R . .
H2C H 0.1721 1.0695 0.0888 0.208 Uiso 1 1 calc R . .
C3 C -0.1738(16) 0.6549(11) 0.4388(11) 0.112(5) Uani 1 1 d U . .
H3A H -0.2168 0.6875 0.3938 0.168 Uiso 1 1 calc R . .
H3B H -0.2300 0.6747 0.4960 0.168 Uiso 1 1 calc R . .
H3C H -0.1615 0.5907 0.4361 0.168 Uiso 1 1 calc R . .
C4 C 0.0397(19) 0.6305(12) 0.4902(11) 0.115(6) Uani 1 1 d . . .
H4A H 0.1229 0.6484 0.4750 0.172 Uiso 1 1 calc R . .
H4B H 0.0598 0.5652 0.4898 0.172 Uiso 1 1 calc R . .
H4C H -0.0124 0.6502 0.5482 0.172 Uiso 1 1 calc R . .
C5 C 0.6511(11) 0.4678(9) 0.3363(9) 0.077(4) Uani 1 1 d . . .
H5A H 0.7196 0.5003 0.3143 0.115 Uiso 1 1 calc R . .
H5B H 0.6712 0.4169 0.3003 0.115 Uiso 1 1 calc R . .
H5C H 0.6498 0.4461 0.3963 0.115 Uiso 1 1 calc R . .
C6 C 0.4070(13) 0.4824(9) 0.3673(9) 0.072(4) Uani 1 1 d . . .
H6A H 0.3220 0.5246 0.3636 0.108 Uiso 1 1 calc R . .
H6B H 0.4030 0.4617 0.4278 0.108 Uiso 1 1 calc R . .
H6C H 0.4245 0.4311 0.3323 0.108 Uiso 1 1 calc R . .
C7 C 0.1613(13) 0.8473(8) 0.7125(7) 0.067(3) Uani 1 1 d . . .
H7A H 0.1865 0.9026 0.6891 0.100 Uiso 1 1 calc R . .
H7B H 0.2395 0.7961 0.6986 0.100 Uiso 1 1 calc R . .
H7C H 0.1262 0.8496 0.7755 0.100 Uiso 1 1 calc R . .
C8 C 0.0101(14) 0.7548(8) 0.7063(9) 0.076(4) Uani 1 1 d . . .
H8A H -0.0589 0.7524 0.6790 0.114 Uiso 1 1 calc R . .
H8B H -0.0263 0.7563 0.7694 0.114 Uiso 1 1 calc R . .
H8C H 0.0855 0.7018 0.6924 0.114 Uiso 1 1 calc R . .
C9 C 0.6460(13) 0.7330(7) -0.1179(8) 0.068(3) Uani 1 1 d . . .
H9A H 0.6758 0.7043 -0.0666 0.103 Uiso 1 1 calc R . .
H9B H 0.5996 0.7960 -0.1077 0.103 Uiso 1 1 calc R . .
H9C H 0.7232 0.7288 -0.1681 0.103 Uiso 1 1 calc R . .
C10 C 0.4972(16) 0.7252(11) -0.2119(9) 0.088(5) Uani 1 1 d . . .
H10A H 0.4373 0.6911 -0.2177 0.132 Uiso 1 1 calc R . .
H10B H 0.5700 0.7212 -0.2648 0.132 Uiso 1 1 calc R . .
H10C H 0.4477 0.7879 -0.2031 0.132 Uiso 1 1 calc R . .
C11 C 0.5204(12) 1.0212(10) 0.4590(9) 0.083(5) Uani 1 1 d . . .
H11A H 0.5336 0.9801 0.4133 0.099 Uiso 1 1 calc R . .
H11B H 0.6071 1.0329 0.4540 0.099 Uiso 1 1 calc R . .
C12 C -0.0199(11) 0.5495(7) -0.0140(8) 0.058(3) Uani 1 1 d . . .
H12A H -0.1121 0.5658 -0.0202 0.069 Uiso 1 1 calc R . .
H12B H -0.0180 0.5858 0.0316 0.069 Uiso 1 1 calc R . .
C13 C -0.231(2) 0.9348(12) 0.2258(12) 0.038(4) Uani 0.50 1 d PU A 1
H13A H -0.1352 0.9270 0.2149 0.057 Uiso 0.50 1 calc PR A 1
H13B H -0.2757 0.9540 0.2850 0.057 Uiso 0.50 1 calc PR A 1
H13C H -0.2662 0.9802 0.1843 0.057 Uiso 0.50 1 calc PR A 1
C14 C -0.3580(17) 0.8362(12) 0.2252(12) 0.035(4) Uani 0.50 1 d PU A 1
H14A H -0.3501 0.7741 0.2154 0.052 Uiso 0.50 1 calc PR A 1
H14B H -0.4030 0.8762 0.1844 0.052 Uiso 0.50 1 calc PR A 1
H14C H -0.4099 0.8501 0.2847 0.052 Uiso 0.50 1 calc PR A 1
N8 N -0.257(2) 0.8458(14) 0.2151(12) 0.069(4) Uani 0.50 1 d PU A 1
H8D H -0.2105 0.8294 0.1597 0.083 Uiso 0.50 1 calc PR A 1
H8E H -0.2163 0.8044 0.2518 0.083 Uiso 0.50 1 calc PR A 1
C13A C -0.1450(15) 0.7796(12) 0.1882(12) 0.036(4) Uani 0.50 1 d PU B 2
H13D H -0.0486 0.7572 0.1647 0.054 Uiso 0.50 1 calc PR B 2
H13E H -0.1645 0.7890 0.2501 0.054 Uiso 0.50 1 calc PR B 2
H13F H -0.1778 0.8363 0.1577 0.054 Uiso 0.50 1 calc PR B 2
C14A C -0.347(2) 0.7405(16) 0.2089(16) 0.067(6) Uani 0.50 1 d PU B 2
H14D H -0.3890 0.6953 0.2016 0.100 Uiso 0.50 1 calc PR B 2
H14E H -0.3818 0.7966 0.1782 0.100 Uiso 0.50 1 calc PR B 2
H14F H -0.3662 0.7506 0.2707 0.100 Uiso 0.50 1 calc PR B 2
N8A N -0.213(2) 0.7116(15) 0.1759(13) 0.082(5) Uani 0.50 1 d PU B 2
H8AA H -0.1951 0.7027 0.1178 0.099 Uiso 0.50 1 calc PR B 2
H8AB H -0.1809 0.6580 0.2032 0.099 Uiso 0.50 1 calc PR B 2

loop_
_atom_site_aniso_label
_atom_site_aniso_U_11
_atom_site_aniso_U_22
_atom_site_aniso_U_33
_atom_site_aniso_U_23
_atom_site_aniso_U_13
_atom_site_aniso_U_12
Nd1 0.0229(3) 0.0218(3) 0.0241(3) -0.00019(19) -0.00673(19) -0.00736(18)
Nd2 0.0261(3) 0.0243(3) 0.0238(3) -0.0010(2) -0.0085(2) -0.00655(19)
S1 0.0228(10) 0.0260(11) 0.0316(12) -0.0074(9) -0.0084(9) -0.0081(8)
S2 0.0276(11) 0.0348(12) 0.0271(12) -0.0074(10) -0.0080(9) -0.0073(9)
S3 0.0360(12) 0.0271(11) 0.0324(13) 0.0017(10) -0.0147(10) -0.0037(9)
S4 0.0407(13) 0.0579(16) 0.0426(15) 0.0108(13) -0.0127(11) -0.0273(12)
S5 0.0395(13) 0.0327(12) 0.0404(14) 0.0083(10) -0.0081(11) -0.0173(10)
S6 0.0370(12) 0.0246(11) 0.0253(12) -0.0024(9) -0.0101(10) -0.0095(9)
S7 0.0672(18) 0.0405(14) 0.0577(18) 0.0136(13) -0.0409(15) -0.0149(13)
O1 0.040(4) 0.061(5) 0.043(4) -0.018(4) -0.009(3) -0.009(3)
O2 0.031(3) 0.040(4) 0.059(5) -0.024(3) 0.000(3) -0.013(3)
O3 0.052(4) 0.055(4) 0.051(4) 0.008(4) -0.024(4) -0.021(3)
O4 0.033(3) 0.065(5) 0.044(4) 0.006(4) -0.015(3) -0.012(3)
O5 0.027(3) 0.050(4) 0.027(3) 0.002(3) -0.007(3) -0.010(3)
O6 0.035(4) 0.055(4) 0.044(4) -0.006(3) -0.018(3) 0.002(3)
O7 0.032(3) 0.025(3) 0.039(4) 0.008(3) -0.009(3) -0.009(3)
O8 0.035(4) 0.077(5) 0.055(5) 0.029(4) -0.004(3) -0.003(4)
O9 0.034(3) 0.038(4) 0.066(5) 0.021(3) -0.018(3) -0.015(3)
O10 0.032(3) 0.031(3) 0.048(4) 0.001(3) -0.011(3) -0.010(3)
O11 0.031(3) 0.037(3) 0.064(4) -0.025(3) -0.012(3) -0.017(3)
O12 0.041(4) 0.041(4) 0.032(4) 0.007(3) -0.019(3) -0.008(3)
O13 0.036(3) 0.058(4) 0.038(4) -0.014(3) -0.018(3) -0.013(3)
O14 0.031(3) 0.032(3) 0.053(4) 0.014(3) -0.013(3) -0.010(3)
O15 0.047(4) 0.035(3) 0.037(4) -0.011(3) 0.004(3) -0.018(3)
O16 0.065(5) 0.050(4) 0.061(5) 0.003(4) -0.042(4) -0.023(4)
O17 0.123(8) 0.041(4) 0.074(6) -0.017(4) -0.060(6) 0.020(5)
O18 0.040(4) 0.040(4) 0.044(4) -0.014(3) -0.024(3) 0.006(3)
O19 0.068(5) 0.038(4) 0.057(5) -0.007(3) -0.045(4) 0.005(3)
O20 0.071(5) 0.054(4) 0.040(4) -0.016(3) 0.000(3) -0.046(4)
O21 0.083(6) 0.063(5) 0.046(5) -0.004(4) 0.011(4) -0.033(4)
O22 0.086(6) 0.038(4) 0.063(5) 0.006(4) -0.029(4) -0.026(4)
O23 0.100(7) 0.044(5) 0.126(8) 0.011(5) -0.066(6) -0.003(5)
O24 0.065(5) 0.097(6) 0.073(6) -0.009(5) -0.012(4) -0.051(5)
O25 0.120(7) 0.080(6) 0.043(5) 0.025(4) -0.050(5) -0.051(5)
O26 0.134(8) 0.166(8) 0.130(8) 0.052(7) -0.063(6) -0.078(7)
O27 0.065(5) 0.040(4) 0.132(8) -0.019(5) 0.030(5) -0.014(4)
O28 0.101(7) 0.073(6) 0.095(7) -0.042(5) 0.043(5) -0.056(5)
N1 0.092(8) 0.047(6) 0.060(7) 0.007(5) -0.024(6) -0.015(5)
N2 0.063(7) 0.039(6) 0.141(11) -0.013(6) 0.023(7) -0.024(5)
N3 0.062(5) 0.045(5) 0.037(5) 0.007(4) -0.017(4) -0.013(4)
N4 0.066(6) 0.046(5) 0.030(5) 0.003(4) -0.019(4) -0.003(4)
N5 0.064(6) 0.029(4) 0.062(6) -0.002(4) 0.007(5) -0.019(4)
N6 0.041(4) 0.046(5) 0.056(6) 0.003(4) -0.019(4) -0.019(4)
N7 0.039(5) 0.060(6) 0.054(6) 0.012(4) -0.028(4) -0.014(4)
C1 0.181(13) 0.187(13) 0.177(13) -0.028(9) -0.027(9) -0.068(9)
C2 0.139(10) 0.133(10) 0.146(11) -0.007(8) -0.073(8) -0.006(8)
C3 0.102(8) 0.095(8) 0.139(10) -0.005(7) -0.004(7) -0.049(7)
C4 0.146(16) 0.115(14) 0.078(11) 0.023(10) -0.018(11) -0.047(13)
C5 0.051(7) 0.085(9) 0.078(9) 0.011(7) -0.005(6) -0.010(7)
C6 0.073(8) 0.072(8) 0.078(9) 0.011(7) -0.035(7) -0.023(7)
C7 0.087(9) 0.058(7) 0.052(7) 0.012(6) -0.028(7) -0.011(6)
C8 0.073(8) 0.062(8) 0.086(10) 0.024(7) -0.014(7) -0.023(7)
C9 0.089(9) 0.045(7) 0.083(9) 0.006(6) -0.024(7) -0.038(6)
C10 0.117(12) 0.106(12) 0.053(8) 0.028(8) -0.032(8) -0.051(10)
C11 0.039(6) 0.094(10) 0.080(10) 0.026(8) -0.004(6) 0.012(6)
C12 0.047(6) 0.060(7) 0.066(8) 0.002(6) -0.012(6) -0.019(6)
C13 0.060(8) 0.033(7) 0.034(7) -0.009(6) -0.021(6) -0.022(6)
C14 0.023(6) 0.036(7) 0.033(7) 0.004(6) 0.003(6) -0.001(6)
N8 0.077(9) 0.089(9) 0.035(8) 0.011(7) -0.015(7) -0.018(8)
C13A 0.014(7) 0.038(8) 0.043(9) -0.021(7) 0.003(7) 0.013(6)
C14A 0.054(10) 0.069(11) 0.065(11) -0.016(10) 0.017(9) -0.022(9)
N8A 0.074(9) 0.093(10) 0.060(9) 0.003(8) -0.011(8) -0.001(8)

loop_
_atom_type_symbol
_atom_type_description
_atom_type_scat_dispersion_real
_atom_type_scat_dispersion_imag
_atom_type_scat_source
C C 0.0033 0.0016 'International Tables Vol C Tables 4.2.6.8 and 6.1.1.4'
H H 0.0000 0.0000 'International Tables Vol C Tables 4.2.6.8 and 6.1.1.4'
N N 0.0061 0.0033 'International Tables Vol C Tables 4.2.6.8 and 6.1.1.4'
O O 0.0106 0.0060 'International Tables Vol C Tables 4.2.6.8 and 6.1.1.4'
S S 0.1246 0.1234 'International Tables Vol C Tables 4.2.6.8 and 6.1.1.4'
Nd Nd -0.1943 3.0179 'International Tables Vol C Tables 4.2.6.8 and 6.1.1.4'

loop_
_geom_angle_atom_site_label_1
_geom_angle_atom_site_label_2
_geom_angle_atom_site_label_3
_geom_angle
_geom_angle_site_symmetry_1
_geom_angle_site_symmetry_3
O2 Nd1 O8 93.6(3) 2_576 .
O2 Nd1 O14 80.4(2) 2_576 .
O8 Nd1 O14 66.5(2) . .
O2 Nd1 O15 151.2(2) 2_576 .
O8 Nd1 O15 98.4(3) . .
O14 Nd1 O15 128.4(2) . .
O2 Nd1 O20 153.2(2) 2_576 .
O8 Nd1 O20 83.1(3) . .
O14 Nd1 O20 73.9(2) . .
O15 Nd1 O20 54.89(19) . .
O2 Nd1 O4 87.0(2) 2_576 .
O8 Nd1 O4 55.0(2) . .
O14 Nd1 O4 119.0(2) . .
O15 Nd1 O4 78.8(2) . .
O20 Nd1 O4 111.8(2) . .
O2 Nd1 O9 84.8(2) 2_576 .
O8 Nd1 O9 121.7(2) . .
O14 Nd1 O9 55.71(19) . .
O15 Nd1 O9 110.2(2) . .
O20 Nd1 O9 74.7(2) . .
O4 Nd1 O9 171.0(2) . .
O2 Nd1 O7 89.3(2) 2_576 .
O8 Nd1 O7 173.8(2) . .
O14 Nd1 O7 119.40(19) . .
O15 Nd1 O7 76.6(2) . .
O20 Nd1 O7 96.7(2) . .
O4 Nd1 O7 119.9(2) . .
O9 Nd1 O7 63.99(19) . .
O2 Nd1 O5 77.8(2) 2_576 .
O8 Nd1 O5 119.9(2) . .
O14 Nd1 O5 157.6(2) . .
O15 Nd1 O5 73.5(2) . .
O20 Nd1 O5 126.7(2) . .
O4 Nd1 O5 65.1(2) . .
O9 Nd1 O5 116.7(2) . .
O7 Nd1 O5 55.51(19) . .
O2 Nd1 S6 175.69(16) 2_576 .
O8 Nd1 S6 90.7(2) . .
O14 Nd1 S6 101.40(16) . .
O15 Nd1 S6 27.17(14) . .
O20 Nd1 S6 27.72(14) . .
O4 Nd1 S6 95.45(18) . .
O9 Nd1 S6 92.95(18) . .
O7 Nd1 S6 86.36(14) . .
O5 Nd1 S6 99.98(15) . .
O2 Nd1 S3 92.28(18) 2_576 .
O8 Nd1 S3 27.85(17) . .
O14 Nd1 S3 93.64(15) . .
O15 Nd1 S3 86.48(17) . .
O20 Nd1 S3 96.65(18) . .
O4 Nd1 S3 27.25(15) . .
O9 Nd1 S3 149.30(15) . .
O7 Nd1 S3 146.67(14) . .
O5 Nd1 S3 92.36(15) . .
S6 Nd1 S3 91.52(8) . .
O2 Nd1 S1 83.07(15) 2_576 .
O8 Nd1 S1 147.63(17) . .
O14 Nd1 S1 143.10(14) . .
O15 Nd1 S1 72.86(14) . .
O20 Nd1 S1 113.47(16) . .
O4 Nd1 S1 92.68(15) . .
O9 Nd1 S1 90.20(14) . .
O7 Nd1 S1 27.54(14) . .
O5 Nd1 S1 27.97(14) . .
S6 Nd1 S1 93.26(6) . .
S3 Nd1 S1 119.86(7) . .
O1 Nd2 O27 71.6(3) 2_665 .
O1 Nd2 O6 81.1(2) 2_665 .
O27 Nd2 O6 96.7(3) . .
O1 Nd2 O12 81.3(2) 2_665 .
O27 Nd2 O12 125.3(2) . .
O6 Nd2 O12 125.3(2) . .
O1 Nd2 O28 121.9(3) 2_665 .
O27 Nd2 O28 55.0(3) . .
O6 Nd2 O28 83.8(3) . .
O12 Nd2 O28 147.3(3) . .
O1 Nd2 O10 80.0(2) 2_665 .
O27 Nd2 O10 73.2(3) . .
O6 Nd2 O10 160.6(2) . .
O12 Nd2 O10 55.6(2) . .
O28 Nd2 O10 102.6(3) . .
O1 Nd2 O3 77.9(2) 2_665 .
O27 Nd2 O3 141.9(3) . .
O6 Nd2 O3 55.7(2) . .
O12 Nd2 O3 70.1(2) . .
O28 Nd2 O3 133.1(3) . .
O10 Nd2 O3 123.6(2) . .
O1 Nd2 O18 150.3(2) 2_665 .
O27 Nd2 O18 109.5(3) . .
O6 Nd2 O18 126.9(2) . .
O12 Nd2 O18 74.3(2) . .
O28 Nd2 O18 75.7(3) . .
O10 Nd2 O18 72.46(19) . .
O3 Nd2 O18 108.4(2) . .
O1 Nd2 O19 148.8(2) 2_665 .
O27 Nd2 O19 126.8(3) . .
O6 Nd2 O19 72.4(2) . .
O12 Nd2 O19 100.6(2) . .
O28 Nd2 O19 71.9(3) . .
O10 Nd2 O19 126.9(2) . .
O3 Nd2 O19 73.7(2) . .
O18 Nd2 O19 54.78(19) . .
O1 Nd2 S7 78.57(19) 2_665 .
O27 Nd2 S7 121.0(3) . .
O6 Nd2 S7 27.85(18) . .
O12 Nd2 S7 97.72(15) . .
O28 Nd2 S7 108.8(3) . .
O10 Nd2 S7 148.01(15) . .
O3 Nd2 S7 27.81(16) . .
O18 Nd2 S7 120.77(16) . .
O19 Nd2 S7 70.34(16) . .
O1 Nd2 S2 79.61(16) 2_665 .
O27 Nd2 S2 99.7(2) . .
O6 Nd2 S2 149.20(17) . .
O12 Nd2 S2 27.54(14) . .
O28 Nd2 S2 126.9(3) . .
O10 Nd2 S2 28.02(14) . .
O3 Nd2 S2 96.72(16) . .
O18 Nd2 S2 70.93(14) . .
O19 Nd2 S2 116.00(16) . .
S7 Nd2 S2 123.60(8) . .
O1 Nd2 S4 97.34(19) 2_665 .
O27 Nd2 S4 27.4(2) . .
O6 Nd2 S4 91.69(19) . .
O12 Nd2 S4 141.83(14) . .
O28 Nd2 S4 27.63(18) . .
O10 Nd2 S4 86.49(16) . .
O3 Nd2 S4 147.32(16) . .
O18 Nd2 S4 91.78(18) . .
O19 Nd2 S4 99.57(19) . .
S7 Nd2 S4 119.55(9) . .
S2 Nd2 S4 114.40(8) . .
O11 S1 O2 108.6(4) . .
O11 S1 O7 109.9(4) . .
O2 S1 O7 110.4(4) . .
O11 S1 O5 110.8(4) . .
O2 S1 O5 110.8(4) . .
O7 S1 O5 106.3(3) . .
O11 S1 Nd1 124.8(2) . .
O2 S1 Nd1 126.6(3) . .
O7 S1 Nd1 52.7(2) . .
O5 S1 Nd1 53.6(2) . .
O1 S2 O13 110.0(4) . .
O1 S2 O12 110.1(4) . .
O13 S2 O12 111.8(4) . .
O1 S2 O10 110.4(4) . .
O13 S2 O10 110.3(4) . .
O12 S2 O10 104.2(4) . .
O1 S2 Nd2 124.8(3) . .
O13 S2 Nd2 125.2(3) . .
O12 S2 Nd2 51.5(3) . .
O10 S2 Nd2 52.7(2) . .
O17 S3 O4 111.4(5) . .
O17 S3 O16 109.6(4) . .
O4 S3 O16 111.0(4) . .
O17 S3 O8 112.2(5) . .
O4 S3 O8 102.4(4) . .
O16 S3 O8 110.2(5) . .
O17 S3 Nd1 121.5(3) . .
O4 S3 Nd1 51.9(3) . .
O16 S3 Nd1 128.9(3) . .
O8 S3 Nd1 50.8(3) . .
O24 S4 O26 109.6(6) . .
O24 S4 O28 113.6(5) . .
O26 S4 O28 112.7(7) . .
O24 S4 O27 110.0(5) . .
O26 S4 O27 109.1(7) . .
O28 S4 O27 101.5(4) . .
O24 S4 Nd2 129.2(4) . .
O26 S4 Nd2 120.9(5) . .
O28 S4 Nd2 52.0(3) . .
O27 S4 Nd2 49.7(3) . .
O21 S5 O22 113.5(5) . .
O21 S5 O14 111.4(5) . .
O22 S5 O14 107.7(4) . .
O21 S5 O9 109.5(5) . .
O22 S5 O9 111.1(4) . .
O14 S5 O9 103.1(3) . .
O21 S5 Nd1 125.9(3) . .
O22 S5 Nd1 120.6(3) . .
O14 S5 Nd1 50.5(2) . .
O9 S5 Nd1 52.7(2) . .
O15 S6 O18 112.5(4) . .
O15 S6 O20 104.7(3) . .
O18 S6 O20 112.6(4) . .
O15 S6 O19 110.9(4) . .
O18 S6 O19 105.5(3) . .
O20 S6 O19 110.7(4) . .
O15 S6 Nd1 52.0(2) . .
O18 S6 Nd1 128.4(3) . .
O20 S6 Nd1 52.7(2) . .
O19 S6 Nd1 126.1(3) . .
O15 S6 Nd2 126.3(3) . .
O18 S6 Nd2 52.1(2) . .
O20 S6 Nd2 128.9(3) . .
O19 S6 Nd2 53.4(2) . .
Nd1 S6 Nd2 178.26(7) . .
O23 S7 O25 112.2(5) . .
O23 S7 O3 109.5(5) . .
O25 S7 O3 111.4(5) . .
O23 S7 O6 110.4(5) . .
O25 S7 O6 108.9(5) . .
O3 S7 O6 104.1(4) . .
O23 S7 Nd2 122.7(4) . .
O25 S7 Nd2 125.1(4) . .
O3 S7 Nd2 53.2(3) . .
O6 S7 Nd2 51.0(3) . .
S2 O1 Nd2 155.5(4) . 2_665
S1 O2 Nd1 148.0(4) . 2_576
S7 O3 Nd2 99.0(4) . .
S3 O4 Nd1 100.8(3) . .
S1 O5 Nd1 98.4(3) . .
S7 O6 Nd2 101.1(3) . .
S1 O7 Nd1 99.7(3) . .
S3 O8 Nd1 101.4(3) . .
S5 O9 Nd1 99.3(3) . .
S2 O10 Nd2 99.3(3) . .
S2 O12 Nd2 101.0(3) . .
S5 O14 Nd1 101.9(3) . .
S6 O15 Nd1 100.8(3) . .
S6 O18 Nd2 100.8(3) . .
S6 O19 Nd2 98.9(3) . .
S6 O20 Nd1 99.6(3) . .
S4 O27 Nd2 102.9(4) . .
S4 O28 Nd2 100.4(4) . .
C1 N1 C2 121.7(15) . .
C1 N1 H1D 106.9 . .
C2 N1 H1D 106.9 . .
C1 N1 H1E 106.9 . .
C2 N1 H1E 106.9 . .
H1D N1 H1E 106.7 . .
C3 N2 C4 117.0(13) . .
C3 N2 H2D 108.1 . .
C4 N2 H2D 108.1 . .
C3 N2 H2E 108.1 . .
C4 N2 H2E 108.1 . .
H2D N2 H2E 107.3 . .
C5 N3 C6 112.1(9) . .
C5 N3 H3D 109.2 . .
C6 N3 H3D 109.2 . .
C5 N3 H3E 109.2 . .
C6 N3 H3E 109.2 . .
H3D N3 H3E 107.9 . .
C7 N4 C8 113.0(9) . .
C7 N4 H4D 109.0 . .
C8 N4 H4D 109.0 . .
C7 N4 H4E 109.0 . .
C8 N4 H4E 109.0 . .
H4D N4 H4E 107.8 . .
C9 N5 C10 115.5(9) . .
C9 N5 H5D 108.4 . .
C10 N5 H5D 108.4 . .
C9 N5 H5E 108.4 . .
C10 N5 H5E 108.4 . .
H5D N5 H5E 107.5 . .
C11 N6 H6D 109.5 . .
C11 N6 H6E 109.5 . .
H6D N6 H6E 109.5 . .
C11 N6 H6F 109.5 . .
H6D N6 H6F 109.5 . .
H6E N6 H6F 109.5 . .
C12 N7 H7D 109.5 . .
C12 N7 H7E 109.5 . .
H7D N7 H7E 109.5 . .
C12 N7 H7F 109.5 . .
H7D N7 H7F 109.5 . .
H7E N7 H7F 109.5 . .
N1 C1 H1A 109.5 . .
N1 C1 H1B 109.5 . .
H1A C1 H1B 109.5 . .
N1 C1 H1C 109.5 . .
H1A C1 H1C 109.5 . .
H1B C1 H1C 109.5 . .
N1 C2 H2A 109.5 . .
N1 C2 H2B 109.5 . .
H2A C2 H2B 109.5 . .
N1 C2 H2C 109.5 . .
H2A C2 H2C 109.5 . .
H2B C2 H2C 109.5 . .
N2 C3 H3A 109.5 . .
N2 C3 H3B 109.5 . .
H3A C3 H3B 109.5 . .
N2 C3 H3C 109.5 . .
H3A C3 H3C 109.5 . .
H3B C3 H3C 109.5 . .
N2 C4 H4A 109.5 . .
N2 C4 H4B 109.5 . .
H4A C4 H4B 109.5 . .
N2 C4 H4C 109.5 . .
H4A C4 H4C 109.5 . .
H4B C4 H4C 109.5 . .
N3 C5 H5A 109.5 . .
N3 C5 H5B 109.5 . .
H5A C5 H5B 109.5 . .
N3 C5 H5C 109.5 . .
H5A C5 H5C 109.5 . .
H5B C5 H5C 109.5 . .
N3 C6 H6A 109.5 . .
N3 C6 H6B 109.5 . .
H6A C6 H6B 109.5 . .
N3 C6 H6C 109.5 . .
H6A C6 H6C 109.5 . .
H6B C6 H6C 109.5 . .
N4 C7 H7A 109.5 . .
N4 C7 H7B 109.5 . .
H7A C7 H7B 109.5 . .
N4 C7 H7C 109.5 . .
H7A C7 H7C 109.5 . .
H7B C7 H7C 109.5 . .
N4 C8 H8A 109.5 . .
N4 C8 H8B 109.5 . .
H8A C8 H8B 109.5 . .
N4 C8 H8C 109.5 . .
H8A C8 H8C 109.5 . .
H8B C8 H8C 109.5 . .
N5 C9 H9A 109.5 . .
N5 C9 H9B 109.5 . .
H9A C9 H9B 109.5 . .
N5 C9 H9C 109.5 . .
H9A C9 H9C 109.5 . .
H9B C9 H9C 109.5 . .
N5 C10 H10A 109.5 . .
N5 C10 H10B 109.5 . .
H10A C10 H10B 109.5 . .
N5 C10 H10C 109.5 . .
H10A C10 H10C 109.5 . .
H10B C10 H10C 109.5 . .
C11 C11 N6 113.5(12) 2_676 .
C11 C11 H11A 108.9 2_676 .
N6 C11 H11A 108.9 . .
C11 C11 H11B 108.9 2_676 .
N6 C11 H11B 108.9 . .
H11A C11 H11B 107.7 . .
N7 C12 C12 111.8(11) . 2_565
N7 C12 H12A 109.2 . .
C12 C12 H12A 109.2 2_565 .
N7 C12 H12B 109.2 . .
C12 C12 H12B 109.2 2_565 .
H12A C12 H12B 107.9 . .
N8 C13 H13A 109.5 . .
N8 C13 H13B 109.5 . .
H13A C13 H13B 109.5 . .
N8 C13 H13C 109.5 . .
H13A C13 H13C 109.5 . .
H13B C13 H13C 109.5 . .
N8 C14 H14A 109.5 . .
N8 C14 H14B 109.5 . .
H14A C14 H14B 109.5 . .
N8 C14 H14C 109.5 . .
H14A C14 H14C 109.5 . .
H14B C14 H14C 109.5 . .
C14 N8 C13 124(2) . .
C14 N8 H8D 106.4 . .
C13 N8 H8D 106.4 . .
C14 N8 H8E 106.4 . .
C13 N8 H8E 106.4 . .
H8D N8 H8E 106.5 . .
N8A C13A H13D 109.5 . .
N8A C13A H13E 109.5 . .
H13D C13A H13E 109.5 . .
N8A C13A H13F 109.5 . .
H13D C13A H13F 109.5 . .
H13E C13A H13F 109.5 . .
N8A C14A H14D 109.5 . .
N8A C14A H14E 109.5 . .
H14D C14A H14E 109.5 . .
N8A C14A H14F 109.5 . .
H14D C14A H14F 109.5 . .
H14E C14A H14F 109.5 . .
C14A N8A C13A 110.6(19) . .
C14A N8A H8AA 109.5 . .
C13A N8A H8AA 109.5 . .
C14A N8A H8AB 109.5 . .
C13A N8A H8AB 109.5 . .
H8AA N8A H8AB 108.1 . .

loop_
_geom_bond_atom_site_label_1
_geom_bond_atom_site_label_2
_geom_bond_distance
_geom_bond_site_symmetry_2
Nd1 O2 2.404(6) 2_576
Nd1 O8 2.475(7) .
Nd1 O14 2.480(6) .
Nd1 O15 2.496(6) .
Nd1 O20 2.508(6) .
Nd1 O4 2.511(7) .
Nd1 O9 2.536(6) .
Nd1 O7 2.537(6) .
Nd1 O5 2.558(6) .
Nd1 S6 3.109(3) .
Nd1 S3 3.133(3) .
Nd1 S1 3.143(3) .
Nd2 O1 2.414(7) 2_665
Nd2 O27 2.445(8) .
Nd2 O6 2.459(6) .
Nd2 O12 2.480(6) .
Nd2 O28 2.504(8) .
Nd2 O10 2.508(6) .
Nd2 O3 2.516(7) .
Nd2 O18 2.518(6) .
Nd2 O19 2.546(6) .
Nd2 S7 3.104(3) .
Nd2 S2 3.112(3) .
Nd2 S4 3.125(3) .
S1 O11 1.451(5) .
S1 O2 1.452(6) .
S1 O7 1.474(6) .
S1 O5 1.490(6) .
S2 O1 1.450(7) .
S2 O13 1.462(6) .
S2 O12 1.466(6) .
S2 O10 1.481(6) .
S3 O17 1.441(8) .
S3 O4 1.460(7) .
S3 O16 1.462(7) .
S3 O8 1.493(7) .
S4 O24 1.420(8) .
S4 O26 1.426(12) .
S4 O28 1.474(8) .
S4 O27 1.475(9) .
S5 O21 1.412(8) .
S5 O22 1.455(7) .
S5 O14 1.494(6) .
S5 O9 1.500(7) .
S6 O15 1.446(6) .
S6 O18 1.452(6) .
S6 O20 1.467(6) .
S6 O19 1.476(6) .
S7 O23 1.443(8) .
S7 O25 1.444(7) .
S7 O3 1.466(7) .
S7 O6 1.478(8) .
O1 Nd2 2.414(7) 2_665
O2 Nd1 2.404(6) 2_576
N1 C1 1.38(2) .
N1 C2 1.403(19) .
N1 H1D 0.9000 .
N1 H1E 0.9000 .
N2 C3 1.478(16) .
N2 C4 1.492(18) .
N2 H2D 0.9000 .
N2 H2E 0.9000 .
N3 C5 1.460(13) .
N3 C6 1.495(14) .
N3 H3D 0.9000 .
N3 H3E 0.9000 .
N4 C7 1.470(13) .
N4 C8 1.476(14) .
N4 H4D 0.9000 .
N4 H4E 0.9000 .
N5 C9 1.460(13) .
N5 C10 1.478(15) .
N5 H5D 0.9000 .
N5 H5E 0.9000 .
N6 C11 1.485(13) .
N6 H6D 0.8900 .
N6 H6E 0.8900 .
N6 H6F 0.8900 .
N7 C12 1.471(13) .
N7 H7D 0.8900 .
N7 H7E 0.8900 .
N7 H7F 0.8900 .
C1 H1A 0.9600 .
C1 H1B 0.9600 .
C1 H1C 0.9600 .
C2 H2A 0.9600 .
C2 H2B 0.9600 .
C2 H2C 0.9600 .
C3 H3A 0.9600 .
C3 H3B 0.9600 .
C3 H3C 0.9600 .
C4 H4A 0.9600 .
C4 H4B 0.9600 .
C4 H4C 0.9600 .
C5 H5A 0.9600 .
C5 H5B 0.9600 .
C5 H5C 0.9600 .
C6 H6A 0.9600 .
C6 H6B 0.9600 .
C6 H6C 0.9600 .
C7 H7A 0.9600 .
C7 H7B 0.9600 .
C7 H7C 0.9600 .
C8 H8A 0.9600 .
C8 H8B 0.9600 .
C8 H8C 0.9600 .
C9 H9A 0.9600 .
C9 H9B 0.9600 .
C9 H9C 0.9600 .
C10 H10A 0.9600 .
C10 H10B 0.9600 .
C10 H10C 0.9600 .
C11 C11 1.39(2) 2_676
C11 H11A 0.9700 .
C11 H11B 0.9700 .
C12 C12 1.50(2) 2_565
C12 H12A 0.9700 .
C12 H12B 0.9700 .
C13 N8 1.50(2) .
C13 H13A 0.9600 .
C13 H13B 0.9600 .
C13 H13C 0.9600 .
C14 N8 1.09(2) .
C14 H14A 0.9600 .
C14 H14B 0.9600 .
C14 H14C 0.9600 .
N8 H8D 0.9000 .
N8 H8E 0.9000 .
C13A N8A 1.49(3) .
C13A H13D 0.9600 .
C13A H13E 0.9600 .
C13A H13F 0.9600 .
C14A N8A 1.33(3) .
C14A H14D 0.9600 .
C14A H14E 0.9600 .
C14A H14F 0.9600 .
N8A H8AA 0.9000 .
N8A H8AB 0.9000 .
